data_7710306
loop_
_publ_author_name
'Bhar, Kishalay'
'Guo, Wenbin'
'Gonidec, Mathieu'
'Nikhil Raj M, Venkata'
'Bhatt, Surabhi'
'Perdih, Franc'
'Guionneau, Philippe'
'Chastanet, Guillaume'
'Sharma, Anuj K.'

_publ_section_title
;
 High temperature spin crossover behaviour of mononuclear
 bis-(thiocyanato)iron(II) complexes with judiciously designed bidentate
 N-donor Schiff bases with varying substituents.
;
_journal_issue 24
_journal_name_full 'Dalton transactions (Cambridge, England : 2003)'
_journal_page_first 9302
_journal_page_last 9313
_journal_paper_doi 10.1039/d2dt00416j
_journal_volume 51
_journal_year 2022
_chemical_formula_moiety '2(C40 H32 Fe N6 S2)'
_chemical_formula_sum 'C80 H64 Fe2 N12 S4'
_chemical_formula_weight 1433.37
_space_group_crystal_system tetragonal
_space_group_IT_number 92
_space_group_name_Hall 'P 4abw 2nw'
_space_group_name_H-M_alt 'P 41 21 2'
_atom_sites_solution_hydrogens geom
_atom_sites_solution_primary direct
_audit_creation_date 2019-12-17
_audit_creation_method
;
Olex2 1.2
(compiled 2017.08.10 svn.r3458 for OlexSys, GUI svn.r5381)
;
_audit_update_record
;
2020-01-23 deposited with the CCDC.	2022-05-24 downloaded from the CCDC.
;
_cell_angle_alpha 90
_cell_angle_beta 90
_cell_angle_gamma 90
_cell_formula_units_Z 2
_cell_length_a 17.725(3)
_cell_length_b 17.725(3)
_cell_length_c 12.578(2)
_cell_measurement_reflns_used 7758
_cell_measurement_temperature 420(2)
_cell_measurement_theta_max 27.53
_cell_measurement_theta_min 2.29
_cell_volume 3951.7(11)
_computing_cell_refinement 'SAINT v8.34A (Bruker, 2013)'
_computing_data_reduction 'SAINT v8.34A (Bruker, 2013)'
_computing_molecular_graphics 'Olex2 (Dolomanov et al., 2009)'
_computing_publication_material 'Olex2 (Dolomanov et al., 2009)'
_computing_structure_refinement 'ShelXL (Sheldrick, 2015)'
_computing_structure_solution 'SIR2004 (Burla et al., 2007)'
_diffrn_ambient_temperature 420.15
_diffrn_measured_fraction_theta_full 1.000
_diffrn_measured_fraction_theta_max 1.000
_diffrn_measurement_device_type 'Bruker APEX-II CCD'
_diffrn_measurement_method '\f and \w scans'
_diffrn_radiation_type MoK\a
_diffrn_radiation_wavelength 0.71073
_diffrn_reflns_av_R_equivalents 0.1791
_diffrn_reflns_av_unetI/netI 0.1156
_diffrn_reflns_Laue_measured_fraction_full 1.000
_diffrn_reflns_Laue_measured_fraction_max 1.000
_diffrn_reflns_limit_h_max 20
_diffrn_reflns_limit_h_min -21
_diffrn_reflns_limit_k_max 21
_diffrn_reflns_limit_k_min -21
_diffrn_reflns_limit_l_max 15
_diffrn_reflns_limit_l_min -15
_diffrn_reflns_number 68186
_diffrn_reflns_point_group_measured_fraction_full 1.000
_diffrn_reflns_point_group_measured_fraction_max 1.000
_diffrn_reflns_theta_full 25.242
_diffrn_reflns_theta_max 25.348
_diffrn_reflns_theta_min 1.985
_diffrn_standards_number 0
_exptl_absorpt_coefficient_mu 0.521
_exptl_absorpt_correction_T_max 0.7456
_exptl_absorpt_correction_T_min 0.6251
_exptl_absorpt_correction_type multi-scan
_exptl_absorpt_process_details
;
SADABS-2012/1 (Bruker,2012) was used for absorption correction.
wR2(int) was 0.0811 before and 0.0602 after correction.
The Ratio of minimum to maximum transmission is 0.8384.
The \l/2 correction factor is 0.0015.
;
_exptl_crystal_colour black
_exptl_crystal_density_diffrn 1.205
_exptl_crystal_description prism
_exptl_crystal_F_000 1488
_exptl_crystal_size_max 0.16
_exptl_crystal_size_mid 0.08
_exptl_crystal_size_min 0.04
_exptl_transmission_factor_max 0.7456
_exptl_transmission_factor_min 0.6251
_refine_diff_density_max 0.183
_refine_diff_density_min -0.170
_refine_diff_density_rms 0.030
_refine_ls_abs_structure_details
;
 Flack x determined using 470 quotients [(I+)-(I-)]/[(I+)+(I-)]
 (Parsons, Flack and Wagner, Acta Cryst. B69 (2013) 249-259).
;
_refine_ls_abs_structure_Flack 0.036(12)
_refine_ls_extinction_method none
_refine_ls_goodness_of_fit_ref 0.935
_refine_ls_hydrogen_treatment constr
_refine_ls_matrix_type full
_refine_ls_number_parameters 223
_refine_ls_number_reflns 3621
_refine_ls_number_restraints 0
_refine_ls_restrained_S_all 0.935
_refine_ls_R_factor_all 0.1867
_refine_ls_R_factor_gt 0.0463
_refine_ls_shift/su_max 0.000
_refine_ls_shift/su_mean 0.000
_refine_ls_structure_factor_coef Fsqd
_refine_ls_weighting_details 'w=1/[\s^2^(Fo^2^)+(0.0532P)^2^] where P=(Fo^2^+2Fc^2^)/3'
_refine_ls_weighting_scheme calc
_refine_ls_wR_factor_gt 0.0905
_refine_ls_wR_factor_ref 0.1159
_reflns_Friedel_coverage 0.719
_reflns_Friedel_fraction_full 1.000
_reflns_Friedel_fraction_max 1.000
_reflns_number_gt 1530
_reflns_number_total 3621
_reflns_threshold_expression 'I > 2\s(I)'
_cod_data_source_file d2dt00416j2.cif
_cod_data_source_block sample2420kfinal
_cod_depositor_comments 'Adding full bibliography for 7710305--7710325.cif.'
_cod_original_cell_volume 3951.7(15)
_cod_database_code 7710306
_shelx_shelxl_version_number 2014/7
_shelx_space_group_comment
;
The symmetry employed for this shelxl refinement is uniquely defined
by the following loop, which should always be used as a source of
symmetry information in preference to the above space-group names.
They are only intended as comments.
;
_shelx_estimated_absorpt_t_max 0.979
_shelx_estimated_absorpt_t_min 0.921
_olex2_refinement_description
;
1. Fixed Uiso
 At 1.2 times of:
  All C(H) groups
 At 1.5 times of:
  All C(H,H,H) groups
2.a Aromatic/amide H refined with riding coordinates:
 C1(H1), C2(H2), C3(H3), C4(H4), C8(H8), C9(H9), C10(H10), C11(H11), C12(H12),
 C14(H14), C15(H15), C17(H17), C18(H18)
2.b Idealised Me refined as rotating group:
 C19(H19A,H19B,H19C)
;
_olex2_submission_special_instructions 'No special instructions were received'

loop_
_space_group_symop_operation_xyz
'x, y, z'
'-y+1/2, x+1/2, z+1/4'
'-x, -y, z+1/2'
'y+1/2, -x+1/2, z+3/4'
'x+1/2, -y+1/2, -z+3/4'
'y, x, -z'
'-x+1/2, y+1/2, -z+1/4'
'-y, -x, -z+1/2'

loop_
_atom_site_label
_atom_site_type_symbol
_atom_site_fract_x
_atom_site_fract_y
_atom_site_fract_z
_atom_site_U_iso_or_equiv
_atom_site_adp_type
_atom_site_occupancy
_atom_site_site_symmetry_order
_atom_site_calc_flag
_atom_site_refinement_flags_posn
_atom_site_refinement_flags_adp
_atom_site_refinement_flags_occupancy
_atom_site_disorder_assembly
_atom_site_disorder_group
Fe1 Fe 0.41199(4) 0.41199(4) 0.5000 0.0801(4) Uani 1 2 d S T P . .
S1 S 0.67487(12) 0.39694(15) 0.5833(2) 0.1697(11) Uani 1 1 d . . . . .
N1 N 0.4203(2) 0.3798(3) 0.3384(4) 0.0768(13) Uani 1 1 d . . . . .
N2 N 0.2893(2) 0.4074(2) 0.4990(5) 0.0750(12) Uani 1 1 d . . . . .
N3 N 0.5257(3) 0.4082(4) 0.5327(4) 0.1046(18) Uani 1 1 d . . . . .
C1 C 0.4283(3) 0.4273(3) 0.2579(6) 0.1004(18) Uani 1 1 d . . . . .
H1 H 0.4262 0.4789 0.2716 0.120 Uiso 1 1 calc R . . . .
C2 C 0.4397(4) 0.4035(5) 0.1538(6) 0.137(3) Uani 1 1 d . . . . .
H2 H 0.4459 0.4381 0.0989 0.164 Uiso 1 1 calc R . . . .
C3 C 0.4414(6) 0.3293(5) 0.1349(7) 0.166(4) Uani 1 1 d . . . . .
H3 H 0.4497 0.3119 0.0662 0.199 Uiso 1 1 calc R . . . .
C4 C 0.4311(5) 0.2793(4) 0.2152(6) 0.131(3) Uani 1 1 d . . . . .
H4 H 0.4304 0.2277 0.2021 0.157 Uiso 1 1 calc R . . . .
C5 C 0.4218(4) 0.3068(4) 0.3161(5) 0.0824(17) Uani 1 1 d . . . . .
C6 C 0.2566(3) 0.4137(3) 0.5898(5) 0.0759(16) Uani 1 1 d . . . . .
C7 C 0.1734(4) 0.4145(5) 0.6041(5) 0.0789(16) Uani 1 1 d . . . . .
C8 C 0.1363(5) 0.3555(5) 0.6499(6) 0.111(2) Uani 1 1 d . . . . .
H8 H 0.1628 0.3127 0.6707 0.133 Uiso 1 1 calc R . . . .
C9 C 0.0588(6) 0.3593(5) 0.6652(7) 0.130(3) Uani 1 1 d . . . . .
H9 H 0.0337 0.3196 0.6982 0.156 Uiso 1 1 calc R . . . .
C10 C 0.0207(5) 0.4192(7) 0.6329(7) 0.128(3) Uani 1 1 d . . . . .
H10 H -0.0315 0.4204 0.6404 0.153 Uiso 1 1 calc R . . . .
C11 C 0.0565(7) 0.4778(6) 0.5897(7) 0.132(3) Uani 1 1 d . . . . .
H11 H 0.0296 0.5207 0.5705 0.159 Uiso 1 1 calc R . . . .
C12 C 0.1336(5) 0.4748(5) 0.5735(5) 0.103(2) Uani 1 1 d . . . . .
H12 H 0.1580 0.5151 0.5409 0.124 Uiso 1 1 calc R . . . .
C13 C 0.2483(3) 0.3955(4) 0.4040(5) 0.0740(16) Uani 1 1 d . . . . .
C14 C 0.2165(4) 0.3272(4) 0.3820(5) 0.0943(19) Uani 1 1 d . . . . .
H14 H 0.2152 0.2898 0.4338 0.113 Uiso 1 1 calc R . . . .
C15 C 0.1855(4) 0.3132(4) 0.2807(7) 0.105(2) Uani 1 1 d . . . . .
H15 H 0.1647 0.2662 0.2661 0.126 Uiso 1 1 calc R . . . .
C16 C 0.1854(4) 0.3674(6) 0.2035(6) 0.115(3) Uani 1 1 d . . . . .
C17 C 0.2156(4) 0.4355(5) 0.2278(6) 0.115(2) Uani 1 1 d . . . . .
H17 H 0.2147 0.4736 0.1770 0.139 Uiso 1 1 calc R . . . .
C18 C 0.2479(4) 0.4502(4) 0.3265(7) 0.103(2) Uani 1 1 d . . . . .
H18 H 0.2692 0.4971 0.3401 0.123 Uiso 1 1 calc R . . . .
C19 C 0.1530(5) 0.3506(5) 0.0942(6) 0.177(4) Uani 1 1 d . . . . .
H19A H 0.1934 0.3437 0.0444 0.265 Uiso 1 1 calc GR . . . .
H19B H 0.1219 0.3920 0.0717 0.265 Uiso 1 1 calc GR . . . .
H19C H 0.1231 0.3055 0.0974 0.265 Uiso 1 1 calc GR . . . .
C20 C 0.5873(4) 0.4029(4) 0.5534(5) 0.0953(19) Uani 1 1 d . . . . .

loop_
_atom_site_aniso_label
_atom_site_aniso_U_11
_atom_site_aniso_U_22
_atom_site_aniso_U_33
_atom_site_aniso_U_23
_atom_site_aniso_U_13
_atom_site_aniso_U_12
Fe1 0.0827(5) 0.0827(5) 0.0750(8) -0.0088(5) 0.0088(5) -0.0078(7)
S1 0.1075(18) 0.158(2) 0.243(3) -0.005(2) -0.0156(17) 0.0095(16)
N1 0.093(3) 0.066(3) 0.071(3) 0.005(3) 0.018(3) -0.009(3)
N2 0.078(3) 0.076(3) 0.071(3) -0.009(4) -0.002(3) -0.011(2)
N3 0.090(4) 0.106(4) 0.118(5) -0.003(4) 0.021(4) -0.014(4)
C1 0.127(5) 0.086(5) 0.088(5) 0.001(5) 0.023(5) -0.013(3)
C2 0.215(9) 0.100(6) 0.096(6) 0.017(5) 0.036(5) 0.002(6)
C3 0.300(13) 0.102(6) 0.096(6) 0.005(6) 0.069(7) 0.015(7)
C4 0.227(9) 0.074(5) 0.091(6) -0.003(5) 0.049(6) 0.011(5)
C5 0.103(5) 0.070(5) 0.074(5) 0.004(4) 0.014(4) -0.007(4)
C6 0.076(5) 0.067(4) 0.085(5) -0.008(4) 0.009(4) -0.002(4)
C7 0.076(5) 0.087(5) 0.073(4) -0.023(4) -0.003(4) 0.002(5)
C8 0.085(6) 0.108(6) 0.140(7) -0.005(5) 0.013(5) -0.002(5)
C9 0.111(9) 0.137(8) 0.142(8) -0.019(7) 0.016(6) -0.037(6)
C10 0.078(6) 0.179(11) 0.126(7) -0.011(8) -0.005(5) 0.004(8)
C11 0.141(10) 0.150(9) 0.106(6) 0.008(6) -0.007(6) 0.039(7)
C12 0.082(6) 0.130(8) 0.099(6) 0.004(5) 0.007(5) 0.018(5)
C13 0.071(4) 0.076(5) 0.075(5) 0.001(4) -0.002(3) -0.006(4)
C14 0.105(5) 0.095(6) 0.083(5) 0.007(4) -0.016(4) -0.010(4)
C15 0.099(5) 0.105(6) 0.111(7) -0.022(5) -0.017(4) -0.019(4)
C16 0.102(6) 0.156(8) 0.087(6) 0.016(6) -0.007(4) -0.023(5)
C17 0.119(6) 0.143(8) 0.084(6) 0.043(5) -0.015(5) -0.020(5)
C18 0.109(6) 0.096(5) 0.104(6) 0.017(5) -0.015(5) -0.024(4)
C19 0.173(8) 0.269(12) 0.087(6) 0.000(6) -0.047(6) -0.055(7)
C20 0.085(5) 0.080(4) 0.121(5) -0.007(4) 0.022(5) -0.007(5)

loop_
_atom_type_symbol
_atom_type_description
_atom_type_scat_dispersion_real
_atom_type_scat_dispersion_imag
_atom_type_scat_source
C C 0.0033 0.0016 'International Tables Vol C Tables 4.2.6.8 and 6.1.1.4'
H H 0.0000 0.0000 'International Tables Vol C Tables 4.2.6.8 and 6.1.1.4'
Fe Fe 0.3463 0.8444 'International Tables Vol C Tables 4.2.6.8 and 6.1.1.4'
N N 0.0061 0.0033 'International Tables Vol C Tables 4.2.6.8 and 6.1.1.4'
S S 0.1246 0.1234 'International Tables Vol C Tables 4.2.6.8 and 6.1.1.4'

loop_
_geom_angle_atom_site_label_1
_geom_angle_atom_site_label_2
_geom_angle_atom_site_label_3
_geom_angle
_geom_angle_site_symmetry_1
_geom_angle_site_symmetry_3
_geom_angle_publ_flag
N1 Fe1 N1 163.7(3) 6_556 . ?
N1 Fe1 N2 93.1(2) 6_556 6_556 ?
N1 Fe1 N2 74.8(2) . 6_556 ?
N1 Fe1 N2 74.8(2) 6_556 . ?
N1 Fe1 N2 93.1(2) . . ?
N2 Fe1 N2 85.7(2) . 6_556 ?
N3 Fe1 N1 96.62(19) . . ?
N3 Fe1 N1 94.3(2) . 6_556 ?
N3 Fe1 N1 94.3(2) 6_556 . ?
N3 Fe1 N1 96.62(19) 6_556 6_556 ?
N3 Fe1 N2 90.2(2) . 6_556 ?
N3 Fe1 N2 168.1(2) . . ?
N3 Fe1 N2 90.2(2) 6_556 . ?
N3 Fe1 N2 168.1(2) 6_556 6_556 ?
N3 Fe1 N3 95.9(4) . 6_556 ?
C1 N1 Fe1 124.8(4) . . ?
C5 N1 Fe1 117.9(4) . . ?
C5 N1 C1 117.2(5) . . ?
C6 N2 Fe1 116.2(4) . . ?
C6 N2 C13 122.2(5) . . ?
C13 N2 Fe1 121.6(4) . . ?
C20 N3 Fe1 176.5(7) . . ?
N1 C1 H1 118.6 . . ?
N1 C1 C2 122.8(6) . . ?
C2 C1 H1 118.6 . . ?
C1 C2 H2 121.0 . . ?
C3 C2 C1 118.0(7) . . ?
C3 C2 H2 121.0 . . ?
C2 C3 H3 119.8 . . ?
C2 C3 C4 120.5(7) . . ?
C4 C3 H3 119.8 . . ?
C3 C4 H4 120.8 . . ?
C3 C4 C5 118.3(7) . . ?
C5 C4 H4 120.8 . . ?
N1 C5 C4 123.1(6) . . ?
N1 C5 C6 114.4(6) . 6_556 ?
C4 C5 C6 122.5(6) . 6_556 ?
N2 C6 C5 116.5(6) . 6_556 ?
N2 C6 C7 123.7(5) . . ?
C5 C6 C7 119.7(6) 6_556 . ?
C8 C7 C6 121.5(8) . . ?
C12 C7 C6 119.7(8) . . ?
C12 C7 C8 118.8(6) . . ?
C7 C8 H8 120.0 . . ?
C7 C8 C9 119.9(7) . . ?
C9 C8 H8 120.0 . . ?
C8 C9 H9 120.0 . . ?
C10 C9 C8 120.1(9) . . ?
C10 C9 H9 120.0 . . ?
C9 C10 H10 119.7 . . ?
C9 C10 C11 120.5(10) . . ?
C11 C10 H10 119.7 . . ?
C10 C11 H11 120.0 . . ?
C10 C11 C12 120.1(9) . . ?
C12 C11 H11 120.0 . . ?
C7 C12 C11 120.6(8) . . ?
C7 C12 H12 119.7 . . ?
C11 C12 H12 119.7 . . ?
C14 C13 N2 121.1(6) . . ?
C14 C13 C18 118.7(6) . . ?
C18 C13 N2 119.8(6) . . ?
C13 C14 H14 120.0 . . ?
C13 C14 C15 120.0(6) . . ?
C15 C14 H14 120.0 . . ?
C14 C15 H15 119.3 . . ?
C16 C15 C14 121.3(7) . . ?
C16 C15 H15 119.3 . . ?
C15 C16 C19 120.4(9) . . ?
C17 C16 C15 117.7(7) . . ?
C17 C16 C19 121.9(8) . . ?
C16 C17 H17 119.0 . . ?
C16 C17 C18 122.0(7) . . ?
C18 C17 H17 119.0 . . ?
C13 C18 C17 120.2(6) . . ?
C13 C18 H18 119.9 . . ?
C17 C18 H18 119.9 . . ?
C16 C19 H19A 109.5 . . ?
C16 C19 H19B 109.5 . . ?
C16 C19 H19C 109.5 . . ?
H19A C19 H19B 109.5 . . ?
H19A C19 H19C 109.5 . . ?
H19B C19 H19C 109.5 . . ?
N3 C20 S1 178.9(7) . . ?

loop_
_geom_bond_atom_site_label_1
_geom_bond_atom_site_label_2
_geom_bond_distance
_geom_bond_site_symmetry_2
_geom_bond_publ_flag
Fe1 N1 2.116(4) 6_556 ?
Fe1 N1 2.116(4) . ?
Fe1 N2 2.177(4) . ?
Fe1 N2 2.177(4) 6_556 ?
Fe1 N3 2.058(6) . ?
Fe1 N3 2.058(6) 6_556 ?
S1 C20 1.601(7) . ?
N1 C1 1.326(6) . ?
N1 C5 1.325(6) . ?
N2 C6 1.285(6) . ?
N2 C13 1.415(7) . ?
N3 C20 1.126(7) . ?
C1 H1 0.9300 . ?
C1 C2 1.391(8) . ?
C2 H2 0.9300 . ?
C2 C3 1.335(9) . ?
C3 H3 0.9300 . ?
C3 C4 1.357(9) . ?
C4 H4 0.9300 . ?
C4 C5 1.369(8) . ?
C5 C6 1.487(8) 6_556 ?
C6 C5 1.487(8) 6_556 ?
C6 C7 1.487(7) . ?
C7 C8 1.363(9) . ?
C7 C12 1.337(9) . ?
C8 H8 0.9300 . ?
C8 C9 1.389(9) . ?
C9 H9 0.9300 . ?
C9 C10 1.322(10) . ?
C10 H10 0.9300 . ?
C10 C11 1.333(10) . ?
C11 H11 0.9300 . ?
C11 C12 1.383(10) . ?
C12 H12 0.9300 . ?
C13 C14 1.364(8) . ?
C13 C18 1.374(8) . ?
C14 H14 0.9300 . ?
C14 C15 1.409(8) . ?
C15 H15 0.9300 . ?
C15 C16 1.365(9) . ?
C16 C17 1.356(8) . ?
C16 C19 1.520(9) . ?
C17 H17 0.9300 . ?
C17 C18 1.391(9) . ?
C18 H18 0.9300 . ?
C19 H19A 0.9600 . ?
C19 H19B 0.9600 . ?
C19 H19C 0.9600 . ?

loop_
_geom_torsion_atom_site_label_1
_geom_torsion_atom_site_label_2
_geom_torsion_atom_site_label_3
_geom_torsion_atom_site_label_4
_geom_torsion
_geom_torsion_site_symmetry_1
_geom_torsion_site_symmetry_2
_geom_torsion_site_symmetry_3
_geom_torsion_site_symmetry_4
_geom_torsion_publ_flag
Fe1 N1 C1 C2 174.6(5) . . . . ?
Fe1 N1 C5 C4 -176.4(6) . . . . ?
Fe1 N1 C5 C6 2.7(7) . . . 6_556 ?
Fe1 N2 C6 C5 -1.2(7) . . . 6_556 ?
Fe1 N2 C6 C7 177.8(5) . . . . ?
Fe1 N2 C13 C14 104.0(5) . . . . ?
Fe1 N2 C13 C18 -68.0(6) . . . . ?
N1 C1 C2 C3 1.0(12) . . . . ?
N2 C6 C7 C8 109.3(8) . . . . ?
N2 C6 C7 C12 -71.9(8) . . . . ?
N2 C13 C14 C15 -170.7(6) . . . . ?
N2 C13 C18 C17 172.1(6) . . . . ?
C1 N1 C5 C4 0.0(10) . . . . ?
C1 N1 C5 C6 179.0(5) . . . 6_556 ?
C1 C2 C3 C4 1.0(14) . . . . ?
C2 C3 C4 C5 -2.4(15) . . . . ?
C3 C4 C5 N1 2.0(12) . . . . ?
C3 C4 C5 C6 -177.1(8) . . . 6_556 ?
C5 N1 C1 C2 -1.4(9) . . . . ?
C5 C6 C7 C8 -71.7(8) 6_556 . . . ?
C5 C6 C7 C12 107.1(7) 6_556 . . . ?
C6 N2 C13 C14 -73.8(7) . . . . ?
C6 N2 C13 C18 114.2(7) . . . . ?
C6 C7 C8 C9 177.8(7) . . . . ?
C6 C7 C12 C11 -177.6(7) . . . . ?
C7 C8 C9 C10 1.8(13) . . . . ?
C8 C7 C12 C11 1.2(11) . . . . ?
C8 C9 C10 C11 -3.0(15) . . . . ?
C9 C10 C11 C12 3.2(15) . . . . ?
C10 C11 C12 C7 -2.3(13) . . . . ?
C12 C7 C8 C9 -1.0(11) . . . . ?
C13 N2 C6 C5 176.7(6) . . . 6_556 ?
C13 N2 C6 C7 -4.3(9) . . . . ?
C13 C14 C15 C16 -1.1(10) . . . . ?
C14 C13 C18 C17 -0.1(9) . . . . ?
C14 C15 C16 C17 -0.5(11) . . . . ?
C14 C15 C16 C19 178.8(7) . . . . ?
C15 C16 C17 C18 1.8(11) . . . . ?
C16 C17 C18 C13 -1.6(11) . . . . ?
C18 C13 C14 C15 1.4(9) . . . . ?
C19 C16 C17 C18 -177.5(8) . . . . ?
